data_7126164
loop_
_publ_author_name
'Taylor, Jordan W.'
'Harman, W. Hill'

_publ_section_title
;
 C[double bond, length as m-dash]O scission and reductive coupling of
 organic carbonyls by a redox-active diboraanthracene.
;
_journal_issue 32
_journal_name_full 'Chemical communications (Cambridge, England)'
_journal_page_first 4480
_journal_page_last 4483
_journal_paper_doi 10.1039/d0cc01142h
_journal_volume 56
_journal_year 2020
_chemical_formula_sum 'C61 H88 Au B2 K O7 P2'
_chemical_formula_weight 1252.94
_space_group_crystal_system triclinic
_space_group_IT_number 2
_space_group_name_Hall '-P 1'
_space_group_name_H-M_alt 'P -1'
_atom_sites_solution_hydrogens geom
_audit_creation_method SHELXL-2013
_audit_update_record
;
2019-11-14 deposited with the CCDC.	2020-03-09 downloaded from the CCDC.
;
_cell_angle_alpha 103.9421(14)
_cell_angle_beta 95.7811(14)
_cell_angle_gamma 101.0043(15)
_cell_formula_units_Z 2
_cell_length_a 11.3469(11)
_cell_length_b 13.0442(13)
_cell_length_c 21.464(2)
_cell_measurement_reflns_used 9883
_cell_measurement_temperature 100(2)
_cell_measurement_theta_max 27.76
_cell_measurement_theta_min 2.21
_cell_volume 2990.5(5)
_computing_cell_refinement 'Bruker SAINT'
_computing_data_collection 'Bruker APEX2'
_computing_data_reduction 'Bruker SAINT'
_computing_molecular_graphics 'Bruker SHELXTL'
_computing_publication_material 'Bruker SHELXTL'
_computing_structure_refinement 'SHELXL-2013 (Sheldrick, 2013)'
_computing_structure_solution 'SHELXS-97 (Sheldrick 2008)'
_diffrn_ambient_temperature 100(2)
_diffrn_measured_fraction_theta_full 1.000
_diffrn_measured_fraction_theta_max 1.000
_diffrn_measurement_device_type 'Bruker APEX-II CCD'
_diffrn_measurement_method '\f and \w scans'
_diffrn_radiation_type MoK\a
_diffrn_radiation_wavelength 0.71073
_diffrn_reflns_av_R_equivalents 0.0692
_diffrn_reflns_av_unetI/netI 0.0598
_diffrn_reflns_Laue_measured_fraction_full 1.000
_diffrn_reflns_Laue_measured_fraction_max 1.000
_diffrn_reflns_limit_h_max 14
_diffrn_reflns_limit_h_min -14
_diffrn_reflns_limit_k_max 16
_diffrn_reflns_limit_k_min -16
_diffrn_reflns_limit_l_max 26
_diffrn_reflns_limit_l_min -26
_diffrn_reflns_number 53298
_diffrn_reflns_point_group_measured_fraction_full 1.000
_diffrn_reflns_point_group_measured_fraction_max 1.000
_diffrn_reflns_theta_full 25.242
_diffrn_reflns_theta_max 26.371
_diffrn_reflns_theta_min 1.650
_exptl_absorpt_coefficient_mu 2.633
_exptl_absorpt_correction_type multi-scan
_exptl_absorpt_process_details 'Bruker SADABS'
_exptl_crystal_colour colourless
_exptl_crystal_density_diffrn 1.391
_exptl_crystal_density_meas ?
_exptl_crystal_density_method 'not measured'
_exptl_crystal_description 'prism frag'
_exptl_crystal_F_000 1296
_exptl_crystal_size_max 0.324
_exptl_crystal_size_mid 0.108
_exptl_crystal_size_min 0.051
_exptl_transmission_factor_max 0.888
_exptl_transmission_factor_min 0.608
_refine_diff_density_max 2.593
_refine_diff_density_min -2.471
_refine_diff_density_rms 0.132
_refine_ls_extinction_method none
_refine_ls_goodness_of_fit_ref 1.058
_refine_ls_hydrogen_treatment constr
_refine_ls_matrix_type full
_refine_ls_number_parameters 895
_refine_ls_number_reflns 12231
_refine_ls_number_restraints 1064
_refine_ls_restrained_S_all 1.081
_refine_ls_R_factor_all 0.0715
_refine_ls_R_factor_gt 0.0509
_refine_ls_shift/su_max 0.001
_refine_ls_shift/su_mean 0.000
_refine_ls_structure_factor_coef Fsqd
_refine_ls_weighting_details 'w=1/[\s^2^(Fo^2^)+(0.0508P)^2^+12.5834P] where P=(Fo^2^+2Fc^2^)/3'
_refine_ls_weighting_scheme calc
_refine_ls_wR_factor_gt 0.1149
_refine_ls_wR_factor_ref 0.1245
_reflns_Friedel_coverage 0.000
_reflns_number_gt 9968
_reflns_number_total 12231
_reflns_threshold_expression 'I > 2\s(I)'
_cod_data_source_file d0cc01142h2.cif
_cod_data_source_block hh257JT128_0m
_cod_depositor_comments
;
The following automatic conversions were performed:

data item '_exptl_crystal_density_meas' value 'not measured' was
changed to '?' -- the value is perceived as not measured.

Automatic conversion script
Id: cif_fix_values 7556 2019-12-06 15:28:31Z antanas 

 Adding full bibliography for 7126163--7126166.cif.
;
_cod_database_code 7126164
_shelx_space_group_comment
; 
The symmetry employed for this shelxl refinement is uniquely defined 
by the following loop, which should always be used as a source of 
symmetry information in preference to the above space-group names. 
They are only intended as comments. 
;
_shelx_estimated_absorpt_t_min 0.483
_shelx_estimated_absorpt_t_max 0.877
_shelxl_version_number 2013-4

loop_
_space_group_symop_operation_xyz
'x, y, z'
'-x, -y, -z'

loop_
_atom_site_label
_atom_site_type_symbol
_atom_site_fract_x
_atom_site_fract_y
_atom_site_fract_z
_atom_site_U_iso_or_equiv
_atom_site_adp_type
_atom_site_occupancy
_atom_site_site_symmetry_order
_atom_site_calc_flag
_atom_site_refinement_flags_posn
_atom_site_refinement_flags_adp
_atom_site_refinement_flags_occupancy
_atom_site_disorder_assembly
_atom_site_disorder_group
Au1 Au 0.70283(3) -0.08740(2) 0.66456(2) 0.02609(10) Uani 0.9638(7) 1 d . . P A 1
Au1D Au 0.6436(8) -0.0777(5) 0.6826(3) 0.02609(10) Uani 0.0362(7) 1 d . . P A 2
O1A O 0.6218(4) 0.1124(3) 0.84364(19) 0.0314(9) Uani 1 1 d . . . . .
C1A C 0.7382(5) 0.1866(5) 0.8457(3) 0.0304(13) Uani 1 1 d . . . . .
H1A H 0.7207 0.2573 0.8419 0.036 Uiso 1 1 calc R U . . .
C2A C 0.8153(5) 0.2065(5) 0.9109(3) 0.0313(13) Uani 1 1 d . . . . .
C3A C 0.8229(6) 0.1257(5) 0.9419(3) 0.0360(15) Uani 1 1 d . . . . .
H3A H 0.7738 0.0550 0.9229 0.043 Uiso 1 1 calc R U . . .
C4A C 0.9008(6) 0.1455(7) 1.0001(3) 0.0463(18) Uani 1 1 d . . . . .
H4A H 0.9059 0.0886 1.0201 0.056 Uiso 1 1 calc R U . . .
C5A C 0.9701(6) 0.2480(6) 1.0283(3) 0.0404(16) Uani 1 1 d . . . . .
H5A H 1.0227 0.2609 1.0681 0.049 Uiso 1 1 calc R U . . .
C6A C 0.9660(6) 0.3323(6) 1.0011(3) 0.0435(17) Uani 1 1 d . . . . .
H6A H 1.0149 0.4027 1.0210 0.052 Uiso 1 1 calc R U . . .
C7A C 0.8857(6) 0.3104(5) 0.9417(3) 0.0370(15) Uani 1 1 d . . . . .
H7A H 0.8796 0.3679 0.9224 0.044 Uiso 1 1 calc R U . . .
B1 B 0.5850(6) 0.0140(6) 0.7829(3) 0.0293(15) Uani 1 1 d . . . . .
C1 C 0.5825(5) 0.0690(5) 0.7234(3) 0.0292(13) Uani 1 1 d . . . . .
C2 C 0.4791(5) 0.0775(5) 0.6841(3) 0.0314(13) Uani 1 1 d . . . . .
H2 H 0.4015 0.0359 0.6856 0.038 Uiso 1 1 calc R U . . .
C3 C 0.4888(6) 0.1447(5) 0.6437(3) 0.0346(15) Uani 1 1 d . . . . .
H3 H 0.4187 0.1471 0.6164 0.042 Uiso 1 1 calc R U . . .
C4 C 0.6005(6) 0.2092(5) 0.6425(3) 0.0346(14) Uani 1 1 d . . . . .
H4 H 0.6068 0.2562 0.6147 0.042 Uiso 1 1 calc R U . . .
C5 C 0.7032(5) 0.2047(5) 0.6823(3) 0.0309(13) Uani 1 1 d . . . . .
H5 H 0.7794 0.2500 0.6821 0.037 Uiso 1 1 calc R U . . .
C6 C 0.6957(5) 0.1342(5) 0.7224(3) 0.0296(13) Uani 1 1 d . . . . .
B2 B 0.8045(6) 0.1352(6) 0.7795(3) 0.0279(14) Uani 1 1 d . . . . .
C7 C 0.8111(5) 0.0199(5) 0.7918(3) 0.0293(13) Uani 1 1 d . . . . .
C8 C 0.9161(6) -0.0104(5) 0.8145(3) 0.0320(14) Uani 1 1 d . . . . .
H8 H 0.9931 0.0357 0.8170 0.038 Uiso 1 1 calc R U . . .
C9 C 0.9112(6) -0.1051(6) 0.8334(3) 0.0363(15) Uani 1 1 d . . . . .
H9 H 0.9840 -0.1239 0.8479 0.044 Uiso 1 1 calc R U . . .
C10 C 0.8002(6) -0.1720(5) 0.8310(3) 0.0353(15) Uani 1 1 d . . . . .
H10 H 0.7961 -0.2379 0.8430 0.042 Uiso 1 1 calc R U . . .
C11 C 0.6933(6) -0.1424(5) 0.8107(3) 0.0312(13) Uani 1 1 d . . . . .
H11 H 0.6170 -0.1880 0.8101 0.037 Uiso 1 1 calc R U . . .
C12 C 0.6965(5) -0.0476(5) 0.7915(3) 0.0300(13) Uani 1 1 d . . . . .
C13 C 0.4579(5) -0.0700(5) 0.7772(3) 0.0314(13) Uani 1 1 d . . . . .
C14 C 0.4210(5) -0.1651(5) 0.7234(3) 0.0325(14) Uani 1 1 d . . . . .
C15 C 0.3138(6) -0.2403(6) 0.7204(3) 0.0416(17) Uani 1 1 d . . . . .
H15A H 0.2920 -0.3043 0.6854 0.050 Uiso 1 1 calc R U . . .
C16 C 0.2387(6) -0.2242(6) 0.7665(4) 0.0459(18) Uani 1 1 d . . . . .
H16A H 0.1662 -0.2767 0.7635 0.055 Uiso 1 1 calc R U . . .
C17 C 0.2699(6) -0.1304(6) 0.8178(3) 0.0423(17) Uani 1 1 d . . . . .
H17A H 0.2178 -0.1173 0.8494 0.051 Uiso 1 1 calc R U . . .
C18 C 0.3783(6) -0.0560(5) 0.8223(3) 0.0350(14) Uani 1 1 d . . . . .
H18A H 0.3989 0.0073 0.8577 0.042 Uiso 1 1 calc R U . . .
P1 P 0.89732(14) -0.00235(13) 0.65402(7) 0.0286(3) Uani 1 1 d . . . . .
C19 C 0.4058(6) -0.1727(6) 0.5851(3) 0.0371(15) Uani 1 1 d . . . . .
H19A H 0.3669 -0.1124 0.6045 0.044 Uiso 1 1 calc R U . . .
C20 C 0.3014(6) -0.2695(6) 0.5517(4) 0.0471(18) Uani 1 1 d . . . . .
H20A H 0.2459 -0.2483 0.5216 0.071 Uiso 1 1 calc R U . . .
H20B H 0.2572 -0.2934 0.5845 0.071 Uiso 1 1 calc R U . . .
H20C H 0.3340 -0.3290 0.5276 0.071 Uiso 1 1 calc R U . . .
C21 C 0.4791(6) -0.1332(6) 0.5365(3) 0.0436(17) Uani 1 1 d . . . . .
H21A H 0.4254 -0.1135 0.5048 0.065 Uiso 1 1 calc R U . . .
H21B H 0.5158 -0.1910 0.5140 0.065 Uiso 1 1 calc R U . . .
H21C H 0.5433 -0.0697 0.5595 0.065 Uiso 1 1 calc R U . . .
C22 C 0.5017(6) -0.3396(5) 0.6339(3) 0.0408(16) Uani 1 1 d . . . . .
H22A H 0.4149 -0.3792 0.6195 0.049 Uiso 1 1 calc R U . . .
C23 C 0.5513(7) -0.3746(6) 0.6928(4) 0.0502(19) Uani 1 1 d . . . . .
H23A H 0.5506 -0.4521 0.6797 0.075 Uiso 1 1 calc R U . . .
H23B H 0.5003 -0.3608 0.7268 0.075 Uiso 1 1 calc R U . . .
H23C H 0.6348 -0.3332 0.7096 0.075 Uiso 1 1 calc R U . . .
C24 C 0.5708(7) -0.3697(6) 0.5781(4) 0.0513(19) Uani 1 1 d . . . . .
H24A H 0.5695 -0.4473 0.5682 0.077 Uiso 1 1 calc R U . . .
H24B H 0.6551 -0.3281 0.5902 0.077 Uiso 1 1 calc R U . . .
H24C H 0.5327 -0.3531 0.5398 0.077 Uiso 1 1 calc R U . . .
C25 C 0.9271(5) 0.1930(5) 0.7598(3) 0.0283(13) Uani 1 1 d . . . . .
C26 C 0.9680(5) 0.1394(5) 0.7019(3) 0.0299(13) Uani 1 1 d . . . . .
C27 C 1.0632(6) 0.1941(5) 0.6782(3) 0.0365(15) Uani 1 1 d . . . . .
H27A H 1.0893 0.1576 0.6400 0.044 Uiso 1 1 calc R U . . .
C28 C 1.1207(6) 0.2997(6) 0.7087(3) 0.0396(16) Uani 1 1 d . . . . .
H28A H 1.1857 0.3353 0.6915 0.048 Uiso 1 1 calc R U . . .
C29 C 1.0843(6) 0.3539(6) 0.7640(3) 0.0410(16) Uani 1 1 d . . . . .
H29A H 1.1235 0.4270 0.7851 0.049 Uiso 1 1 calc R U . . .
C30 C 0.9895(5) 0.3002(5) 0.7885(3) 0.0334(14) Uani 1 1 d . . . . .
H30A H 0.9656 0.3385 0.8270 0.040 Uiso 1 1 calc R U . . .
P2 P 0.50689(14) -0.19169(13) 0.65439(8) 0.0318(4) Uani 1 1 d . . . . .
C31 C 0.9007(6) -0.0007(5) 0.5679(3) 0.0345(14) Uani 1 1 d . . . . .
H31A H 0.9865 0.0255 0.5621 0.041 Uiso 1 1 calc R U . . .
C32 C 0.8245(6) 0.0758(6) 0.5505(3) 0.0390(16) Uani 1 1 d . . . . .
H32A H 0.8229 0.0732 0.5045 0.059 Uiso 1 1 calc R U . . .
H32B H 0.8602 0.1498 0.5771 0.059 Uiso 1 1 calc R U . . .
H32C H 0.7414 0.0534 0.5589 0.059 Uiso 1 1 calc R U . . .
C33 C 0.8510(6) -0.1162(6) 0.5230(3) 0.0408(16) Uani 1 1 d . . . . .
H33A H 0.8435 -0.1135 0.4776 0.061 Uiso 1 1 calc R U . . .
H33B H 0.7711 -0.1461 0.5327 0.061 Uiso 1 1 calc R U . . .
H33C H 0.9070 -0.1623 0.5302 0.061 Uiso 1 1 calc R U . . .
C34 C 1.0119(5) -0.0801(5) 0.6735(3) 0.0326(14) Uani 1 1 d . . . . .
H34A H 1.0407 -0.0509 0.7213 0.039 Uiso 1 1 calc R U . . .
C35 C 0.9546(6) -0.1993(5) 0.6633(3) 0.0424(16) Uani 1 1 d . . . . .
H35A H 1.0152 -0.2355 0.6787 0.064 Uiso 1 1 calc R U . . .
H35B H 0.9253 -0.2330 0.6170 0.064 Uiso 1 1 calc R U . . .
H35C H 0.8863 -0.2062 0.6877 0.064 Uiso 1 1 calc R U . . .
C36 C 1.1258(6) -0.0650(6) 0.6416(4) 0.0457(17) Uani 1 1 d . . . . .
H36A H 1.1854 -0.0991 0.6602 0.069 Uiso 1 1 calc R U . . .
H36B H 1.1607 0.0126 0.6493 0.069 Uiso 1 1 calc R U . . .
H36C H 1.1046 -0.0987 0.5947 0.069 Uiso 1 1 calc R U . . .
K1 K 0.54956(12) 0.26134(13) 0.93171(6) 0.0409(4) Uani 1 1 d D . . . .
C1C C 0.2238(10) 0.1213(10) 0.9318(5) 0.034(3) Uani 0.510(6) 1 d D U P B 1
H1B H 0.2014 0.0439 0.9073 0.041 Uiso 0.510(6) 1 calc R U P B 1
H1C H 0.1482 0.1479 0.9365 0.041 Uiso 0.510(6) 1 calc R U P B 1
C2C C 0.2906(15) 0.133(3) 0.9958(7) 0.038(5) Uani 0.510(6) 1 d D U P B 1
H2B H 0.2946 0.2069 1.0236 0.046 Uiso 0.510(6) 1 calc R U P B 1
H2C H 0.2459 0.0804 1.0162 0.046 Uiso 0.510(6) 1 calc R U P B 1
C3C C 0.4693(11) 0.1208(10) 1.0567(5) 0.037(3) Uani 0.510(6) 1 d D U P B 1
H3B H 0.5364 0.0823 1.0515 0.044 Uiso 0.510(6) 1 calc R U P B 1
H3C H 0.4101 0.0817 1.0785 0.044 Uiso 0.510(6) 1 calc R U P B 1
C4C C 0.519(2) 0.2307(11) 1.0984(7) 0.039(4) Uani 0.510(6) 1 d D U P B 1
H4B H 0.4505 0.2644 1.1114 0.046 Uiso 0.510(6) 1 calc R U P B 1
H4C H 0.5673 0.2268 1.1384 0.046 Uiso 0.510(6) 1 calc R U P B 1
C5C C 0.6407(12) 0.4032(8) 1.1064(6) 0.043(3) Uani 0.510(6) 1 d D U P B 1
H5B H 0.6970 0.4019 1.1444 0.051 Uiso 0.510(6) 1 calc R U P B 1
H5C H 0.5742 0.4364 1.1225 0.051 Uiso 0.510(6) 1 calc R U P B 1
C6C C 0.7052(14) 0.4667(19) 1.0681(8) 0.051(4) Uani 0.510(6) 1 d D U P B 1
H6B H 0.7397 0.5409 1.0962 0.061 Uiso 0.510(6) 1 calc R U P B 1
H6C H 0.7741 0.4346 1.0549 0.061 Uiso 0.510(6) 1 calc R U P B 1
C7C C 0.7123(15) 0.5276(16) 0.9738(7) 0.063(4) Uani 0.510(6) 1 d D U P B 1
H7B H 0.7559 0.6000 1.0014 0.075 Uiso 0.510(6) 1 calc R U P B 1
H7C H 0.7738 0.4850 0.9616 0.075 Uiso 0.510(6) 1 calc R U P B 1
C8C C 0.649(2) 0.5405(12) 0.9158(7) 0.077(5) Uani 0.510(6) 1 d D U P B 1
H8A H 0.5705 0.5613 0.9231 0.093 Uiso 0.510(6) 1 calc R U P B 1
H8B H 0.6986 0.5939 0.8978 0.093 Uiso 0.510(6) 1 calc R U P B 1
C9C C 0.5746(15) 0.4236(16) 0.8117(6) 0.099(6) Uani 0.510(6) 1 d D U P B 1
H9A H 0.6213 0.3837 0.7816 0.119 Uiso 0.510(6) 1 calc R U P B 1
H9B H 0.5877 0.4979 0.8061 0.119 Uiso 0.510(6) 1 calc R U P B 1
C10C C 0.4481(16) 0.3741(15) 0.7883(8) 0.080(6) Uani 0.510(6) 1 d D U P B 1
H10A H 0.4023 0.4308 0.7858 0.097 Uiso 0.510(6) 1 calc R U P B 1
H10B H 0.4391 0.3252 0.7442 0.097 Uiso 0.510(6) 1 calc R U P B 1
C11C C 0.3377(12) 0.2072(9) 0.7962(6) 0.041(3) Uani 0.510(6) 1 d D U P B 1
H11C H 0.3962 0.1597 0.7893 0.049 Uiso 0.510(6) 1 calc R U P B 1
H11D H 0.2978 0.2077 0.7531 0.049 Uiso 0.510(6) 1 calc R U P B 1
C12C C 0.2469(14) 0.1655(17) 0.8324(5) 0.032(4) Uani 0.510(6) 1 d D U P B 1
H12A H 0.1789 0.2028 0.8307 0.039 Uiso 0.510(6) 1 calc R U P B 1
H12B H 0.2141 0.0871 0.8121 0.039 Uiso 0.510(6) 1 calc R U P B 1
O1C O 0.2978(6) 0.1816(6) 0.8980(3) 0.032(2) Uani 0.510(6) 1 d D U P B 1
O2C O 0.4106(7) 0.1171(7) 0.9935(4) 0.037(2) Uani 0.510(6) 1 d D U P B 1
O3C O 0.5922(8) 0.2963(7) 1.0670(3) 0.038(2) Uani 0.510(6) 1 d D U P B 1
O4C O 0.6348(10) 0.4747(6) 1.0113(4) 0.067(3) Uani 0.510(6) 1 d D U P B 1
O5C O 0.6305(10) 0.4330(8) 0.8756(5) 0.066(3) Uani 0.510(6) 1 d D U P B 1
O6C O 0.4004(10) 0.3142(8) 0.8309(4) 0.081(4) Uani 0.510(6) 1 d D U P B 1
C1D C 0.2964(17) 0.148(3) 1.0081(7) 0.031(4) Uani 0.490(6) 1 d D U P B 2
H1D H 0.2199 0.0956 1.0072 0.038 Uiso 0.490(6) 1 calc R U P B 2
H1E H 0.2962 0.2184 1.0381 0.038 Uiso 0.490(6) 1 calc R U P B 2
C2D C 0.4057(10) 0.1061(10) 1.0280(8) 0.045(3) Uani 0.490(6) 1 d D U P B 2
H2D H 0.3919 0.0811 1.0673 0.054 Uiso 0.490(6) 1 calc R U P B 2
H2E H 0.4077 0.0414 0.9931 0.054 Uiso 0.490(6) 1 calc R U P B 2
C3D C 0.544(2) 0.2573(17) 1.0988(9) 0.044(4) Uani 0.490(6) 1 d D U P B 2
H3D H 0.5461 0.2259 1.1364 0.052 Uiso 0.490(6) 1 calc R U P B 2
H3E H 0.4784 0.2978 1.1004 0.052 Uiso 0.490(6) 1 calc R U P B 2
C4D C 0.6651(10) 0.3337(11) 1.1024(6) 0.038(3) Uani 0.490(6) 1 d D U P B 2
H4D H 0.6942 0.3788 1.1475 0.046 Uiso 0.490(6) 1 calc R U P B 2
H4E H 0.7265 0.2917 1.0887 0.046 Uiso 0.490(6) 1 calc R U P B 2
C5D C 0.7471(13) 0.4878(12) 1.0700(8) 0.037(4) Uani 0.490(6) 1 d D U P B 2
H5D H 0.8218 0.4616 1.0616 0.044 Uiso 0.490(6) 1 calc R U P B 2
H5E H 0.7606 0.5336 1.1153 0.044 Uiso 0.490(6) 1 calc R U P B 2
C6D C 0.7181(14) 0.5526(9) 1.0234(4) 0.046(3) Uani 0.490(6) 1 d D U P B 2
H6D H 0.6424 0.5775 1.0311 0.055 Uiso 0.490(6) 1 calc R U P B 2
H6E H 0.7849 0.6170 1.0296 0.055 Uiso 0.490(6) 1 calc R U P B 2
C7D C 0.7013(18) 0.5498(12) 0.9150(5) 0.063(4) Uani 0.490(6) 1 d D U P B 2
H7D H 0.7847 0.5911 0.9159 0.075 Uiso 0.490(6) 1 calc R U P B 2
H7E H 0.6502 0.6024 0.9284 0.075 Uiso 0.490(6) 1 calc R U P B 2
C8D C 0.6511(11) 0.4802(10) 0.8472(5) 0.046(3) Uani 0.490(6) 1 d D U P B 2
H8C H 0.6326 0.5260 0.8186 0.055 Uiso 0.490(6) 1 calc R U P B 2
H8D H 0.7118 0.4404 0.8296 0.055 Uiso 0.490(6) 1 calc R U P B 2
C9D C 0.4861(11) 0.3436(9) 0.7883(6) 0.036(3) Uani 0.490(6) 1 d D U P B 2
H9C H 0.5453 0.3116 0.7635 0.043 Uiso 0.490(6) 1 calc R U P B 2
H9D H 0.4522 0.3899 0.7641 0.043 Uiso 0.490(6) 1 calc R U P B 2
C10D C 0.3849(14) 0.2541(15) 0.7939(7) 0.065(5) Uani 0.490(6) 1 d D U P B 2
H10C H 0.3205 0.2397 0.7562 0.078 Uiso 0.490(6) 1 calc R U P B 2
H10D H 0.4174 0.1878 0.7893 0.078 Uiso 0.490(6) 1 calc R U P B 2
C11D C 0.2296(15) 0.1820(16) 0.8447(7) 0.037(5) Uani 0.490(6) 1 d D U P B 2
H11A H 0.2464 0.1131 0.8201 0.044 Uiso 0.490(6) 1 calc R U P B 2
H11B H 0.1567 0.1945 0.8208 0.044 Uiso 0.490(6) 1 calc R U P B 2
C12D C 0.2058(10) 0.1741(13) 0.9118(5) 0.044(3) Uani 0.490(6) 1 d D U P B 2
H12C H 0.1846 0.2414 0.9357 0.053 Uiso 0.490(6) 1 calc R U P B 2
H12D H 0.1367 0.1126 0.9080 0.053 Uiso 0.490(6) 1 calc R U P B 2
O1D O 0.3102(6) 0.1585(8) 0.9457(4) 0.044(2) Uani 0.490(6) 1 d D U P B 2
O2D O 0.5207(8) 0.1748(8) 1.0413(4) 0.057(3) Uani 0.490(6) 1 d D U P B 2
O3D O 0.6483(8) 0.3996(6) 1.0609(4) 0.039(2) Uani 0.490(6) 1 d D U P B 2
O4D O 0.7036(11) 0.4839(7) 0.9589(5) 0.062(4) Uani 0.490(6) 1 d D U P B 2
O5D O 0.5455(8) 0.4070(7) 0.8496(4) 0.054(3) Uani 0.490(6) 1 d D U P B 2
O6D O 0.3295(7) 0.2678(8) 0.8499(4) 0.048(3) Uani 0.490(6) 1 d D U P B 2
C1S C -0.122(3) 0.518(2) 0.6935(13) 0.086(7) Uani 0.53(2) 1 d D U P C 1
H1F H -0.2068 0.4950 0.6995 0.129 Uiso 0.53(2) 1 calc R U P C 1
H1G H -0.1043 0.5946 0.6948 0.129 Uiso 0.53(2) 1 calc R U P C 1
H1H H -0.0681 0.5057 0.7284 0.129 Uiso 0.53(2) 1 calc R U P C 1
C2S C -0.102(4) 0.450(3) 0.627(2) 0.092(8) Uani 0.53(2) 1 d D U P C 1
H2F H -0.1193 0.3729 0.6272 0.110 Uiso 0.53(2) 1 calc R U P C 1
H2G H -0.1617 0.4586 0.5930 0.110 Uiso 0.53(2) 1 calc R U P C 1
C3S C 0.026(5) 0.481(5) 0.610(3) 0.076(7) Uani 0.53(2) 1 d D U P C 1
H3F H 0.0883 0.4824 0.6466 0.091 Uiso 0.53(2) 1 calc R U P C 1
H3G H 0.0402 0.5537 0.6024 0.091 Uiso 0.53(2) 1 calc R U P C 1
C4S C 0.036(3) 0.395(4) 0.5485(17) 0.078(7) Uani 0.53(2) 1 d D U P C 1
H4F H 0.0184 0.3225 0.5563 0.093 Uiso 0.53(2) 1 calc R U P C 1
H4G H -0.0250 0.3957 0.5123 0.093 Uiso 0.53(2) 1 calc R U P C 1
C5S C 0.164(2) 0.418(4) 0.5295(17) 0.081(7) Uani 0.53(2) 1 d D U P C 1
H5F H 0.1830 0.4934 0.5255 0.097 Uiso 0.53(2) 1 calc R U P C 1
H5G H 0.1624 0.3691 0.4861 0.097 Uiso 0.53(2) 1 calc R U P C 1
C6S C 0.267(2) 0.4040(19) 0.5773(9) 0.084(7) Uani 0.53(2) 1 d D U P C 1
H6F H 0.2479 0.3305 0.5828 0.125 Uiso 0.53(2) 1 calc R U P C 1
H6G H 0.2743 0.4567 0.6194 0.125 Uiso 0.53(2) 1 calc R U P C 1
H6H H 0.3436 0.4157 0.5600 0.125 Uiso 0.53(2) 1 calc R U P C 1
C1X C -0.106(4) 0.542(3) 0.7321(15) 0.146(14) Uani 0.47(2) 1 d D U P C 2
H1I H -0.1401 0.4856 0.7527 0.218 Uiso 0.47(2) 1 calc R U P C 2
H1J H -0.1251 0.6105 0.7537 0.218 Uiso 0.47(2) 1 calc R U P C 2
H1K H -0.0181 0.5500 0.7357 0.218 Uiso 0.47(2) 1 calc R U P C 2
C2X C -0.161(3) 0.509(3) 0.6623(12) 0.088(8) Uani 0.47(2) 1 d D U P C 2
H2H H -0.1511 0.5750 0.6461 0.106 Uiso 0.47(2) 1 calc R U P C 2
H2I H -0.2492 0.4796 0.6586 0.106 Uiso 0.47(2) 1 calc R U P C 2
C3X C -0.107(4) 0.428(4) 0.620(2) 0.074(7) Uani 0.47(2) 1 d D U P C 2
H3H H -0.1059 0.3674 0.6402 0.089 Uiso 0.47(2) 1 calc R U P C 2
H3I H -0.1620 0.3981 0.5777 0.089 Uiso 0.47(2) 1 calc R U P C 2
C4X C 0.017(5) 0.468(6) 0.607(3) 0.068(7) Uani 0.47(2) 1 d D U P C 2
H4H H 0.0730 0.4871 0.6488 0.082 Uiso 0.47(2) 1 calc R U P C 2
H4I H 0.0180 0.5358 0.5941 0.082 Uiso 0.47(2) 1 calc R U P C 2
C5X C 0.069(3) 0.396(5) 0.558(2) 0.077(8) Uani 0.47(2) 1 d D U P C 2
H5H H 0.0611 0.3259 0.5690 0.093 Uiso 0.47(2) 1 calc R U P C 2
H5I H 0.0154 0.3813 0.5156 0.093 Uiso 0.47(2) 1 calc R U P C 2
C6X C 0.196(3) 0.428(4) 0.546(2) 0.105(13) Uani 0.47(2) 1 d D U P C 2
H6I H 0.2035 0.4894 0.5268 0.158 Uiso 0.47(2) 1 calc R U P C 2
H6J H 0.2164 0.3665 0.5157 0.158 Uiso 0.47(2) 1 calc R U P C 2
H6K H 0.2514 0.4481 0.5870 0.158 Uiso 0.47(2) 1 calc R U P C 2

loop_
_atom_site_aniso_label
_atom_site_aniso_U_11
_atom_site_aniso_U_22
_atom_site_aniso_U_33
_atom_site_aniso_U_23
_atom_site_aniso_U_13
_atom_site_aniso_U_12
Au1 0.02167(16) 0.03426(14) 0.01690(12) 0.00277(9) -0.00743(9) 0.00372(9)
Au1D 0.02167(16) 0.03426(14) 0.01690(12) 0.00277(9) -0.00743(9) 0.00372(9)
O1A 0.025(2) 0.039(2) 0.023(2) 0.0029(18) -0.0069(16) 0.0040(18)
C1A 0.026(3) 0.036(3) 0.026(3) 0.007(3) -0.005(2) 0.006(3)
C2A 0.029(3) 0.040(4) 0.020(3) 0.001(3) -0.002(2) 0.010(3)
C3A 0.041(4) 0.038(4) 0.022(3) 0.004(3) -0.002(3) 0.000(3)
C4A 0.042(4) 0.064(5) 0.033(4) 0.019(4) -0.005(3) 0.009(4)
C5A 0.035(4) 0.052(4) 0.024(3) 0.000(3) -0.009(3) 0.006(3)
C6A 0.042(4) 0.034(4) 0.039(4) -0.001(3) -0.006(3) -0.008(3)
C7A 0.037(4) 0.039(4) 0.030(3) 0.004(3) -0.008(3) 0.009(3)
B1 0.027(3) 0.040(4) 0.017(3) 0.003(3) -0.006(3) 0.008(3)
C1 0.028(3) 0.034(3) 0.021(3) 0.003(2) -0.007(2) 0.008(3)
C2 0.026(3) 0.037(3) 0.024(3) 0.001(3) -0.007(2) 0.004(3)
C3 0.029(3) 0.043(4) 0.029(3) 0.008(3) -0.011(3) 0.012(3)
C4 0.035(3) 0.040(4) 0.025(3) 0.009(3) -0.009(3) 0.007(3)
C5 0.027(3) 0.033(3) 0.027(3) 0.004(3) -0.007(2) 0.005(3)
C6 0.024(3) 0.039(3) 0.022(3) 0.004(3) -0.005(2) 0.008(3)
B2 0.025(3) 0.036(4) 0.017(3) 0.003(3) -0.007(2) 0.006(3)
C7 0.029(3) 0.043(4) 0.013(3) 0.004(2) -0.005(2) 0.009(3)
C8 0.026(3) 0.046(4) 0.022(3) 0.009(3) -0.002(2) 0.006(3)
C9 0.028(3) 0.053(4) 0.029(3) 0.013(3) -0.005(3) 0.015(3)
C10 0.040(4) 0.042(4) 0.028(3) 0.015(3) -0.001(3) 0.014(3)
C11 0.030(3) 0.037(3) 0.023(3) 0.005(3) -0.004(2) 0.006(3)
C12 0.027(3) 0.041(4) 0.020(3) 0.007(3) -0.005(2) 0.008(3)
C13 0.026(3) 0.040(4) 0.029(3) 0.013(3) -0.005(2) 0.010(3)
C14 0.023(3) 0.041(4) 0.033(3) 0.014(3) -0.009(2) 0.005(3)
C15 0.034(4) 0.051(4) 0.036(4) 0.017(3) -0.013(3) 0.002(3)
C16 0.024(3) 0.063(5) 0.049(4) 0.029(4) -0.011(3) -0.004(3)
C17 0.025(3) 0.072(5) 0.040(4) 0.031(4) 0.003(3) 0.014(3)
C18 0.030(3) 0.038(4) 0.040(4) 0.016(3) -0.004(3) 0.013(3)
P1 0.0272(8) 0.0350(9) 0.0196(7) 0.0049(6) -0.0050(6) 0.0051(7)
C19 0.033(3) 0.043(4) 0.027(3) 0.005(3) -0.013(3) 0.004(3)
C20 0.033(4) 0.052(4) 0.044(4) 0.008(3) -0.023(3) -0.001(3)
C21 0.037(4) 0.063(5) 0.026(3) 0.012(3) -0.013(3) 0.008(3)
C22 0.032(3) 0.036(4) 0.045(4) 0.003(3) -0.014(3) 0.003(3)
C23 0.053(5) 0.041(4) 0.050(4) 0.011(3) -0.018(4) 0.010(3)
C24 0.053(5) 0.043(4) 0.047(4) -0.004(3) -0.009(4) 0.013(4)
C25 0.025(3) 0.036(3) 0.021(3) 0.008(2) -0.012(2) 0.007(2)
C26 0.026(3) 0.042(4) 0.020(3) 0.007(3) -0.005(2) 0.009(3)
C27 0.035(3) 0.044(4) 0.027(3) 0.008(3) -0.001(3) 0.006(3)
C28 0.034(4) 0.049(4) 0.028(3) 0.011(3) -0.005(3) -0.004(3)
C29 0.043(4) 0.033(4) 0.036(4) 0.004(3) -0.014(3) -0.001(3)
C30 0.030(3) 0.040(4) 0.022(3) 0.002(3) -0.012(2) 0.007(3)
P2 0.0271(8) 0.0357(9) 0.0265(8) 0.0052(7) -0.0108(6) 0.0037(7)
C31 0.035(3) 0.044(4) 0.019(3) 0.005(3) -0.003(2) 0.005(3)
C32 0.044(4) 0.050(4) 0.021(3) 0.007(3) -0.005(3) 0.013(3)
C33 0.044(4) 0.050(4) 0.021(3) 0.003(3) -0.003(3) 0.003(3)
C34 0.029(3) 0.042(4) 0.024(3) 0.004(3) -0.006(2) 0.012(3)
C35 0.039(4) 0.041(4) 0.043(4) 0.008(3) -0.009(3) 0.013(3)
C36 0.037(4) 0.058(5) 0.045(4) 0.017(4) 0.002(3) 0.017(3)
K1 0.0275(7) 0.0623(10) 0.0228(7) -0.0007(6) -0.0026(5) 0.0044(7)
C1C 0.022(6) 0.035(7) 0.033(6) -0.003(5) -0.010(4) -0.002(5)
C2C 0.034(7) 0.045(13) 0.027(7) 0.000(9) -0.002(6) 0.003(8)
C3C 0.031(7) 0.041(6) 0.039(7) 0.013(5) 0.008(5) 0.005(5)
C4C 0.056(10) 0.038(8) 0.023(7) 0.012(5) -0.005(6) 0.016(6)
C5C 0.044(7) 0.045(7) 0.024(6) -0.007(5) -0.012(5) 0.002(6)
C6C 0.037(11) 0.052(9) 0.058(8) 0.010(7) -0.004(8) 0.006(7)
C7C 0.054(7) 0.049(7) 0.060(5) 0.005(5) -0.018(6) -0.025(6)
C8C 0.106(13) 0.076(9) 0.074(8) 0.037(6) 0.030(8) 0.049(10)
C9C 0.064(9) 0.164(14) 0.070(8) 0.065(9) -0.017(9) -0.004(10)
C10C 0.081(10) 0.108(12) 0.032(8) 0.013(9) -0.002(7) -0.018(10)
C11C 0.049(8) 0.052(7) 0.018(5) -0.002(5) -0.011(5) 0.026(6)
C12C 0.025(7) 0.035(8) 0.029(6) -0.009(6) -0.014(5) 0.020(6)
O1C 0.032(5) 0.034(5) 0.026(4) 0.004(3) -0.001(3) 0.004(4)
O2C 0.040(5) 0.046(5) 0.024(4) 0.005(4) 0.001(4) 0.015(4)
O3C 0.032(5) 0.046(5) 0.024(4) -0.003(4) -0.002(4) -0.001(4)
O4C 0.090(8) 0.062(7) 0.034(5) 0.007(5) -0.008(5) 0.000(6)
O5C 0.055(7) 0.095(8) 0.044(6) 0.016(5) 0.001(5) 0.015(6)
O6C 0.099(9) 0.073(8) 0.034(6) -0.010(5) 0.002(6) -0.032(6)
C1D 0.027(6) 0.022(8) 0.029(7) -0.014(7) 0.001(6) -0.005(6)
C2D 0.030(7) 0.043(8) 0.052(9) 0.001(7) 0.002(7) 0.001(5)
C3D 0.056(10) 0.033(8) 0.038(8) 0.009(6) 0.002(7) 0.004(6)
C4D 0.037(7) 0.046(7) 0.026(6) 0.006(5) -0.009(5) 0.010(5)
C5D 0.021(8) 0.055(9) 0.024(6) 0.000(6) 0.003(5) -0.004(6)
C6D 0.047(8) 0.033(7) 0.041(6) -0.007(5) -0.001(6) -0.009(6)
C7D 0.054(7) 0.049(7) 0.060(5) 0.005(5) -0.018(6) -0.025(6)
C8D 0.069(8) 0.041(7) 0.027(6) 0.016(5) -0.001(6) 0.007(6)
C9D 0.052(7) 0.038(7) 0.018(6) 0.005(5) -0.011(5) 0.022(5)
C10D 0.042(9) 0.105(13) 0.030(7) 0.009(8) -0.013(6) -0.007(7)
C11D 0.025(7) 0.028(8) 0.047(7) -0.007(7) -0.010(6) 0.013(6)
C12D 0.021(6) 0.048(8) 0.054(7) 0.001(6) 0.000(5) 0.004(6)
O1D 0.033(5) 0.052(6) 0.035(5) -0.005(4) -0.007(4) 0.008(5)
O2D 0.040(5) 0.073(7) 0.039(6) -0.004(5) 0.002(5) -0.010(5)
O3D 0.032(5) 0.030(5) 0.041(6) 0.001(4) -0.015(4) -0.003(4)
O4D 0.074(8) 0.065(8) 0.031(5) -0.009(5) -0.017(5) 0.019(7)
O5D 0.032(5) 0.090(7) 0.018(5) -0.012(5) -0.007(4) 0.000(5)
O6D 0.025(5) 0.056(6) 0.046(6) -0.004(5) -0.005(4) 0.001(4)
C1S 0.12(2) 0.063(15) 0.083(17) 0.028(15) 0.012(15) 0.031(15)
C2S 0.115(13) 0.061(16) 0.098(13) 0.027(11) 0.029(12) 0.000(12)
C3S 0.089(11) 0.063(15) 0.074(12) 0.023(10) 0.000(10) 0.014(11)
C4S 0.092(12) 0.067(11) 0.052(11) 0.012(9) -0.005(10) -0.024(12)
C5S 0.105(15) 0.056(15) 0.058(12) 0.002(11) 0.004(10) -0.019(13)
C6S 0.088(12) 0.091(16) 0.052(11) 0.004(10) 0.014(10) -0.009(12)
C1X 0.22(4) 0.10(2) 0.107(18) -0.01(2) -0.02(2) 0.07(2)
C2X 0.101(17) 0.056(13) 0.106(18) 0.013(15) 0.016(14) 0.025(12)
C3X 0.075(11) 0.060(16) 0.086(13) 0.017(11) -0.001(10) 0.022(11)
C4X 0.093(12) 0.056(15) 0.055(12) 0.025(10) 0.005(10) 0.006(11)
C5X 0.098(15) 0.066(13) 0.064(14) 0.024(11) 0.018(13) 0.000(14)
C6X 0.11(2) 0.056(17) 0.12(3) -0.01(2) 0.03(2) -0.026(19)

loop_
_atom_type_symbol
_atom_type_description
_atom_type_scat_dispersion_real
_atom_type_scat_dispersion_imag
_atom_type_scat_source
C C 0.0033 0.0016 'International Tables Vol C Tables 4.2.6.8 and 6.1.1.4'
H H 0.0000 0.0000 'International Tables Vol C Tables 4.2.6.8 and 6.1.1.4'
B B 0.0013 0.0007 'International Tables Vol C Tables 4.2.6.8 and 6.1.1.4'
O O 0.0106 0.0060 'International Tables Vol C Tables 4.2.6.8 and 6.1.1.4'
P P 0.1023 0.0942 'International Tables Vol C Tables 4.2.6.8 and 6.1.1.4'
K K 0.2009 0.2494 'International Tables Vol C Tables 4.2.6.8 and 6.1.1.4'
Au Au -2.0133 8.8022 'International Tables Vol C Tables 4.2.6.8 and 6.1.1.4'

loop_
_geom_angle_atom_site_label_1
_geom_angle_atom_site_label_2
_geom_angle_atom_site_label_3
_geom_angle
_geom_angle_site_symmetry_1
_geom_angle_site_symmetry_3
_geom_angle_publ_flag
P1 Au1 P2 168.89(5) . . ?
P1 Au1 C12 106.00(14) . . ?
P2 Au1 C12 84.56(14) . . ?
P2 Au1D C1 107.9(5) . . ?
P2 Au1D C12 108.5(4) . . ?
C1 Au1D C12 76.4(3) . . ?
P2 Au1D B1 98.2(4) . . ?
C1 Au1D B1 40.5(3) . . ?
C12 Au1D B1 40.8(2) . . ?
P2 Au1D C6 138.9(5) . . ?
C1 Au1D C6 32.4(2) . . ?
C12 Au1D C6 77.9(3) . . ?
B1 Au1D C6 59.5(3) . . ?
P2 Au1D P1 141.8(4) . . ?
C1 Au1D P1 105.8(3) . . ?
C12 Au1D P1 96.5(3) . . ?
B1 Au1D P1 119.3(3) . . ?
C6 Au1D P1 73.5(2) . . ?
C1A O1A B1 114.8(4) . . ?
C1A O1A K1 92.4(3) . . ?
B1 O1A K1 147.4(3) . . ?
O1A C1A C2A 109.0(5) . . ?
O1A C1A B2 109.2(5) . . ?
C2A C1A B2 114.9(5) . . ?
O1A C1A K1 59.4(3) . . ?
C2A C1A K1 82.6(3) . . ?
B2 C1A K1 162.3(3) . . ?
O1A C1A H1A 107.9 . . ?
C2A C1A H1A 107.9 . . ?
B2 C1A H1A 107.9 . . ?
K1 C1A H1A 67.0 . . ?
C3A C2A C7A 117.4(5) . . ?
C3A C2A C1A 123.2(6) . . ?
C7A C2A C1A 119.4(6) . . ?
C3A C2A K1 104.5(4) . . ?
C7A C2A K1 97.1(4) . . ?
C1A C2A K1 70.2(3) . . ?
C2A C3A C4A 121.6(6) . . ?
C2A C3A H3A 119.2 . . ?
C4A C3A H3A 119.2 . . ?
C5A C4A C3A 119.4(7) . . ?
C5A C4A H4A 120.3 . . ?
C3A C4A H4A 120.3 . . ?
C6A C5A C4A 122.2(6) . . ?
C6A C5A H5A 118.9 . . ?
C4A C5A H5A 118.9 . . ?
C5A C6A C7A 117.5(6) . . ?
C5A C6A H6A 121.3 . . ?
C7A C6A H6A 121.3 . . ?
C2A C7A C6A 121.9(6) . . ?
C2A C7A H7A 119.1 . . ?
C6A C7A H7A 119.1 . . ?
O1A B1 C1 103.4(5) . . ?
O1A B1 C13 117.5(5) . . ?
C1 B1 C13 110.4(5) . . ?
O1A B1 C12 101.1(4) . . ?
C1 B1 C12 115.6(5) . . ?
C13 B1 C12 108.9(5) . . ?
O1A B1 Au1D 145.4(5) . . ?
C1 B1 Au1D 61.5(3) . . ?
C13 B1 Au1D 97.1(4) . . ?
C12 B1 Au1D 64.7(3) . . ?
C6 C1 C2 118.6(5) . . ?
C6 C1 B1 112.4(5) . . ?
C2 C1 B1 127.3(6) . . ?
C6 C1 Au1D 91.5(4) . . ?
C2 C1 Au1D 111.7(4) . . ?
B1 C1 Au1D 78.0(4) . . ?
C3 C2 C1 121.1(6) . . ?
C3 C2 H2 119.4 . . ?
C1 C2 H2 119.4 . . ?
C2 C3 C4 120.4(5) . . ?
C2 C3 H3 119.8 . . ?
C4 C3 H3 119.8 . . ?
C3 C4 C5 119.5(6) . . ?
C3 C4 H4 120.2 . . ?
C5 C4 H4 120.2 . . ?
C4 C5 C6 120.9(6) . . ?
C4 C5 H5 119.6 . . ?
C6 C5 H5 119.6 . . ?
C5 C6 C1 119.4(5) . . ?
C5 C6 B2 125.1(5) . . ?
C1 C6 B2 114.6(5) . . ?
C5 C6 Au1D 125.6(4) . . ?
C1 C6 Au1D 56.1(4) . . ?
B2 C6 Au1D 92.2(4) . . ?
C25 B2 C7 112.7(5) . . ?
C25 B2 C6 105.2(5) . . ?
C7 B2 C6 115.9(5) . . ?
C25 B2 C1A 126.3(5) . . ?
C7 B2 C1A 99.0(5) . . ?
C6 B2 C1A 97.6(4) . . ?
C8 C7 C12 117.9(6) . . ?
C8 C7 B2 126.1(6) . . ?
C12 C7 B2 114.7(5) . . ?
C9 C8 C7 122.2(6) . . ?
C9 C8 H8 118.9 . . ?
C7 C8 H8 118.9 . . ?
C10 C9 C8 119.6(6) . . ?
C10 C9 H9 120.2 . . ?
C8 C9 H9 120.2 . . ?
C9 C10 C11 119.7(6) . . ?
C9 C10 H10 120.1 . . ?
C11 C10 H10 120.1 . . ?
C12 C11 C10 121.4(6) . . ?
C12 C11 H11 119.3 . . ?
C10 C11 H11 119.3 . . ?
C11 C12 C7 119.0(5) . . ?
C11 C12 B1 127.8(6) . . ?
C7 C12 B1 111.7(5) . . ?
C11 C12 Au1D 113.2(4) . . ?
C7 C12 Au1D 92.5(4) . . ?
B1 C12 Au1D 74.5(4) . . ?
C11 C12 Au1 109.7(4) . . ?
C7 C12 Au1 79.8(3) . . ?
B1 C12 Au1 89.8(3) . . ?
C18 C13 C14 116.4(6) . . ?
C18 C13 B1 123.5(6) . . ?
C14 C13 B1 120.1(5) . . ?
C15 C14 C13 119.9(6) . . ?
C15 C14 P2 117.1(5) . . ?
C13 C14 P2 123.0(5) . . ?
C16 C15 C14 121.8(7) . . ?
C16 C15 H15A 119.1 . . ?
C14 C15 H15A 119.1 . . ?
C15 C16 C17 119.5(6) . . ?
C15 C16 H16A 120.3 . . ?
C17 C16 H16A 120.3 . . ?
C18 C17 C16 119.3(7) . . ?
C18 C17 H17A 120.4 . . ?
C16 C17 H17A 120.4 . . ?
C13 C18 C17 123.1(7) . . ?
C13 C18 H18A 118.4 . . ?
C17 C18 H18A 118.4 . . ?
C31 P1 C26 104.8(3) . . ?
C31 P1 C34 106.0(3) . . ?
C26 P1 C34 103.4(3) . . ?
C31 P1 Au1 109.1(2) . . ?
C26 P1 Au1 121.3(2) . . ?
C34 P1 Au1 111.1(2) . . ?
C31 P1 Au1D 113.3(2) . . ?
C26 P1 Au1D 111.9(2) . . ?
C34 P1 Au1D 116.3(2) . . ?
C21 C19 C20 111.8(6) . . ?
C21 C19 P2 111.5(4) . . ?
C20 C19 P2 115.2(5) . . ?
C21 C19 H19A 105.8 . . ?
C20 C19 H19A 105.8 . . ?
P2 C19 H19A 105.8 . . ?
C19 C20 H20A 109.5 . . ?
C19 C20 H20B 109.5 . . ?
H20A C20 H20B 109.5 . . ?
C19 C20 H20C 109.5 . . ?
H20A C20 H20C 109.5 . . ?
H20B C20 H20C 109.5 . . ?
C19 C21 H21A 109.5 . . ?
C19 C21 H21B 109.5 . . ?
H21A C21 H21B 109.5 . . ?
C19 C21 H21C 109.5 . . ?
H21A C21 H21C 109.5 . . ?
H21B C21 H21C 109.5 . . ?
C24 C22 C23 110.9(6) . . ?
C24 C22 P2 109.7(5) . . ?
C23 C22 P2 111.9(5) . . ?
C24 C22 H22A 108.1 . . ?
C23 C22 H22A 108.1 . . ?
P2 C22 H22A 108.1 . . ?
C22 C23 H23A 109.5 . . ?
C22 C23 H23B 109.5 . . ?
H23A C23 H23B 109.5 . . ?
C22 C23 H23C 109.5 . . ?
H23A C23 H23C 109.5 . . ?
H23B C23 H23C 109.5 . . ?
C22 C24 H24A 109.5 . . ?
C22 C24 H24B 109.5 . . ?
H24A C24 H24B 109.5 . . ?
C22 C24 H24C 109.5 . . ?
H24A C24 H24C 109.5 . . ?
H24B C24 H24C 109.5 . . ?
C30 C25 C26 115.4(6) . . ?
C30 C25 B2 124.9(6) . . ?
C26 C25 B2 118.9(5) . . ?
C27 C26 C25 120.2(6) . . ?
C27 C26 P1 116.4(5) . . ?
C25 C26 P1 123.4(5) . . ?
C28 C27 C26 121.6(6) . . ?
C28 C27 H27A 119.2 . . ?
C26 C27 H27A 119.2 . . ?
C29 C28 C27 120.1(7) . . ?
C29 C28 H28A 119.9 . . ?
C27 C28 H28A 119.9 . . ?
C28 C29 C30 119.0(6) . . ?
C28 C29 H29A 120.5 . . ?
C30 C29 H29A 120.5 . . ?
C29 C30 C25 123.7(6) . . ?
C29 C30 H30A 118.1 . . ?
C25 C30 H30A 118.1 . . ?
C14 P2 C22 105.6(3) . . ?
C14 P2 Au1D 101.3(4) . . ?
C22 P2 Au1D 127.8(3) . . ?
C14 P2 C19 103.6(3) . . ?
C22 P2 C19 105.0(3) . . ?
Au1D P2 C19 111.0(3) . . ?
C14 P2 Au1 118.7(2) . . ?
C22 P2 Au1 112.7(2) . . ?
C19 P2 Au1 110.2(2) . . ?
C32 C31 C33 110.0(5) . . ?
C32 C31 P1 109.9(4) . . ?
C33 C31 P1 109.8(4) . . ?
C32 C31 H31A 109.0 . . ?
C33 C31 H31A 109.0 . . ?
P1 C31 H31A 109.0 . . ?
C31 C32 H32A 109.5 . . ?
C31 C32 H32B 109.5 . . ?
H32A C32 H32B 109.5 . . ?
C31 C32 H32C 109.5 . . ?
H32A C32 H32C 109.5 . . ?
H32B C32 H32C 109.5 . . ?
C31 C33 H33A 109.5 . . ?
C31 C33 H33B 109.5 . . ?
H33A C33 H33B 109.5 . . ?
C31 C33 H33C 109.5 . . ?
H33A C33 H33C 109.5 . . ?
H33B C33 H33C 109.5 . . ?
C35 C34 C36 111.6(6) . . ?
C35 C34 P1 111.9(4) . . ?
C36 C34 P1 115.8(4) . . ?
C35 C34 H34A 105.5 . . ?
C36 C34 H34A 105.5 . . ?
P1 C34 H34A 105.5 . . ?
C34 C35 H35A 109.5 . . ?
C34 C35 H35B 109.5 . . ?
H35A C35 H35B 109.5 . . ?
C34 C35 H35C 109.5 . . ?
H35A C35 H35C 109.5 . . ?
H35B C35 H35C 109.5 . . ?
C34 C36 H36A 109.5 . . ?
C34 C36 H36B 109.5 . . ?
H36A C36 H36B 109.5 . . ?
C34 C36 H36C 109.5 . . ?
H36A C36 H36C 109.5 . . ?
H36B C36 H36C 109.5 . . ?
O1A K1 O1C 98.78(19) . . ?
O1A K1 O3C 126.3(2) . . ?
O1C K1 O3C 104.2(2) . . ?
O1A K1 O4C 140.3(3) . . ?
O1C K1 O4C 118.0(3) . . ?
O3C K1 O4C 60.8(3) . . ?
O1A K1 O5C 94.5(3) . . ?
O1C K1 O5C 111.2(3) . . ?
O3C K1 O5C 119.9(3) . . ?
O4C K1 O5C 59.9(3) . . ?
O1A K1 O2D 106.2(2) . . ?
O1A K1 O1D 105.1(2) . . ?
O2D K1 O1D 61.4(3) . . ?
O1A K1 O2C 98.1(2) . . ?
O1C K1 O2C 56.6(2) . . ?
O3C K1 O2C 59.4(2) . . ?
O4C K1 O2C 113.9(3) . . ?
O5C K1 O2C 163.7(3) . . ?
O1A K1 O5D 94.0(2) . . ?
O2D K1 O5D 159.8(3) . . ?
O1D K1 O5D 112.5(3) . . ?
O1A K1 O3D 136.1(2) . . ?
O2D K1 O3D 60.9(3) . . ?
O1D K1 O3D 103.3(3) . . ?
O5D K1 O3D 105.2(2) . . ?
O1A K1 O6C 91.6(3) . . ?
O1C K1 O6C 56.0(3) . . ?
O3C K1 O6C 141.1(3) . . ?
O4C K1 O6C 96.8(3) . . ?
O5C K1 O6C 56.4(3) . . ?
O2C K1 O6C 112.6(3) . . ?
O1A K1 O6D 96.9(2) . . ?
O2D K1 O6D 117.9(3) . . ?
O1D K1 O6D 57.1(3) . . ?
O5D K1 O6D 56.6(3) . . ?
O3D K1 O6D 126.7(3) . . ?
O1C C1C C2C 109.0(13) . . ?
O1C C1C H1B 109.9 . . ?
C2C C1C H1B 109.9 . . ?
O1C C1C H1C 109.9 . . ?
C2C C1C H1C 109.9 . . ?
H1B C1C H1C 108.3 . . ?
O2C C2C C1C 112.9(12) . . ?
O2C C2C H2B 109.0 . . ?
C1C C2C H2B 109.0 . . ?
O2C C2C H2C 109.0 . . ?
C1C C2C H2C 109.0 . . ?
H2B C2C H2C 107.8 . . ?
O2C C3C C4C 114.0(12) . . ?
O2C C3C H3B 108.8 . . ?
C4C C3C H3B 108.8 . . ?
O2C C3C H3C 108.8 . . ?
C4C C3C H3C 108.8 . . ?
H3B C3C H3C 107.6 . . ?
O3C C4C C3C 112.1(11) . . ?
O3C C4C H4B 109.2 . . ?
C3C C4C H4B 109.2 . . ?
O3C C4C H4C 109.2 . . ?
C3C C4C H4C 109.2 . . ?
H4B C4C H4C 107.9 . . ?
O3C C5C C6C 109.0(13) . . ?
O3C C5C H5B 109.9 . . ?
C6C C5C H5B 109.9 . . ?
O3C C5C H5C 109.9 . . ?
C6C C5C H5C 109.9 . . ?
H5B C5C H5C 108.3 . . ?
O4C C6C C5C 115.8(13) . . ?
O4C C6C K1 50.6(9) . . ?
C5C C6C K1 86.3(10) . . ?
O4C C6C H6B 108.3 . . ?
C5C C6C H6B 108.3 . . ?
K1 C6C H6B 158.9 . . ?
O4C C6C H6C 108.3 . . ?
C5C C6C H6C 108.3 . . ?
K1 C6C H6C 81.1 . . ?
H6B C6C H6C 107.4 . . ?
C8C C7C O4C 113.9(14) . . ?
C8C C7C H7B 108.8 . . ?
O4C C7C H7B 108.8 . . ?
C8C C7C H7C 108.8 . . ?
O4C C7C H7C 108.8 . . ?
H7B C7C H7C 107.7 . . ?
O5C C8C C7C 99.1(13) . . ?
O5C C8C H8A 111.9 . . ?
C7C C8C H8A 111.9 . . ?
O5C C8C H8B 111.9 . . ?
C7C C8C H8B 111.9 . . ?
H8A C8C H8B 109.6 . . ?
O5C C9C C10C 122.8(16) . . ?
O5C C9C H9A 106.6 . . ?
C10C C9C H9A 106.6 . . ?
O5C C9C H9B 106.6 . . ?
C10C C9C H9B 106.6 . . ?
H9A C9C H9B 106.6 . . ?
O6C C10C C9C 109.9(15) . . ?
O6C C10C H10A 109.7 . . ?
C9C C10C H10A 109.7 . . ?
O6C C10C H10B 109.7 . . ?
C9C C10C H10B 109.7 . . ?
H10A C10C H10B 108.2 . . ?
O6C C11C C12C 110.0(12) . . ?
O6C C11C H11C 109.7 . . ?
C12C C11C H11C 109.7 . . ?
O6C C11C H11D 109.7 . . ?
C12C C11C H11D 109.7 . . ?
H11C C11C H11D 108.2 . . ?
O1C C12C C11C 110.8(11) . . ?
O1C C12C H12A 109.5 . . ?
C11C C12C H12A 109.5 . . ?
O1C C12C H12B 109.5 . . ?
C11C C12C H12B 109.5 . . ?
H12A C12C H12B 108.1 . . ?
C1C O1C C12C 113.5(7) . . ?
C1C O1C K1 125.3(6) . . ?
C12C O1C K1 117.3(7) . . ?
C2C O2C C3C 110.9(7) . . ?
C2C O2C K1 112.1(13) . . ?
C3C O2C K1 113.4(7) . . ?
C4C O3C C5C 113.2(8) . . ?
C4C O3C K1 121.1(8) . . ?
C5C O3C K1 118.7(7) . . ?
C6C O4C C7C 110.1(8) . . ?
C6C O4C K1 106.3(11) . . ?
C7C O4C K1 104.1(9) . . ?
C9C O5C C8C 111.4(9) . . ?
C9C O5C K1 117.2(10) . . ?
C8C O5C K1 117.2(9) . . ?
C10C O6C C11C 111.3(8) . . ?
C10C O6C K1 123.8(10) . . ?
C11C O6C K1 98.5(7) . . ?
O1D C1D C2D 103.7(12) . . ?
O1D C1D H1D 111.0 . . ?
C2D C1D H1D 111.0 . . ?
O1D C1D H1E 111.0 . . ?
C2D C1D H1E 111.0 . . ?
H1D C1D H1E 109.0 . . ?
O2D C2D C1D 119.3(15) . . ?
O2D C2D H2D 107.5 . . ?
C1D C2D H2D 107.5 . . ?
O2D C2D H2E 107.5 . . ?
C1D C2D H2E 107.5 . . ?
H2D C2D H2E 107.0 . . ?
O2D C3D C4D 109.5(12) . . ?
O2D C3D H3D 109.8 . . ?
C4D C3D H3D 109.8 . . ?
O2D C3D H3E 109.8 . . ?
C4D C3D H3E 109.8 . . ?
H3D C3D H3E 108.2 . . ?
O3D C4D C3D 108.0(15) . . ?
O3D C4D H4D 110.1 . . ?
C3D C4D H4D 110.1 . . ?
O3D C4D H4E 110.1 . . ?
C3D C4D H4E 110.1 . . ?
H4D C4D H4E 108.4 . . ?
O3D C5D C6D 108.0(11) . . ?
O3D C5D H5D 110.1 . . ?
C6D C5D H5D 110.1 . . ?
O3D C5D H5E 110.1 . . ?
C6D C5D H5E 110.1 . . ?
H5D C5D H5E 108.4 . . ?
O4D C6D C5D 107.7(11) . . ?
O4D C6D H6D 110.2 . . ?
C5D C6D H6D 110.2 . . ?
O4D C6D H6E 110.2 . . ?
C5D C6D H6E 110.2 . . ?
H6D C6D H6E 108.5 . . ?
O4D C7D C8D 110.0(11) . . ?
O4D C7D H7D 109.7 . . ?
C8D C7D H7D 109.7 . . ?
O4D C7D H7E 109.7 . . ?
C8D C7D H7E 109.7 . . ?
H7D C7D H7E 108.2 . . ?
O5D C8D C7D 108.6(11) . . ?
O5D C8D H8C 110.0 . . ?
C7D C8D H8C 110.0 . . ?
O5D C8D H8D 110.0 . . ?
C7D C8D H8D 110.0 . . ?
H8C C8D H8D 108.4 . . ?
O5D C9D C10D 111.1(11) . . ?
O5D C9D H9C 109.4 . . ?
C10D C9D H9C 109.4 . . ?
O5D C9D H9D 109.4 . . ?
C10D C9D H9D 109.4 . . ?
H9C C9D H9D 108.0 . . ?
O6D C10D C9D 119.4(13) . . ?
O6D C10D H10C 107.5 . . ?
C9D C10D H10C 107.5 . . ?
O6D C10D H10D 107.5 . . ?
C9D C10D H10D 107.5 . . ?
H10C C10D H10D 107.0 . . ?
O6D C11D C12D 110.0(12) . . ?
O6D C11D H11A 109.7 . . ?
C12D C11D H11A 109.7 . . ?
O6D C11D H11B 109.7 . . ?
C12D C11D H11B 109.7 . . ?
H11A C11D H11B 108.2 . . ?
O1D C12D C11D 109.2(12) . . ?
O1D C12D H12C 109.8 . . ?
C11D C12D H12C 109.8 . . ?
O1D C12D H12D 109.8 . . ?
C11D C12D H12D 109.8 . . ?
H12C C12D H12D 108.3 . . ?
C1D O1D C12D 113.5(8) . . ?
C1D O1D K1 115.3(11) . . ?
C12D O1D K1 121.7(7) . . ?
C3D O2D C2D 115.5(9) . . ?
C3D O2D K1 111.1(12) . . ?
C2D O2D K1 107.0(8) . . ?
C4D O3D C5D 113.0(8) . . ?
C4D O3D K1 108.4(7) . . ?
C5D O3D K1 120.3(9) . . ?
C7D O4D C6D 107.9(8) . . ?
C7D O4D K1 123.4(8) . . ?
C6D O4D K1 117.4(7) . . ?
C8D O5D C9D 113.3(8) . . ?
C8D O5D K1 120.7(8) . . ?
C9D O5D K1 106.4(7) . . ?
C10D O6D C11D 112.2(9) . . ?
C10D O6D K1 92.6(9) . . ?
C11D O6D K1 114.6(10) . . ?
C2S C1S H1F 109.5 . . ?
C2S C1S H1G 109.5 . . ?
H1F C1S H1G 109.5 . . ?
C2S C1S H1H 109.5 . . ?
H1F C1S H1H 109.5 . . ?
H1G C1S H1H 109.5 . . ?
C3S C2S C1S 115(3) . . ?
C3S C2S H2F 108.5 . . ?
C1S C2S H2F 108.5 . . ?
C3S C2S H2G 108.5 . . ?
C1S C2S H2G 108.5 . . ?
H2F C2S H2G 107.5 . . ?
C2S C3S C4S 108(4) . . ?
C2S C3S H3F 110.1 . . ?
C4S C3S H3F 110.1 . . ?
C2S C3S H3G 110.1 . . ?
C4S C3S H3G 110.1 . . ?
H3F C3S H3G 108.4 . . ?
C5S C4S C3S 111(3) . . ?
C5S C4S H4F 109.4 . . ?
C3S C4S H4F 109.4 . . ?
C5S C4S H4G 109.4 . . ?
C3S C4S H4G 109.4 . . ?
H4F C4S H4G 108.0 . . ?
C4S C5S C6S 115(3) . . ?
C4S C5S H5F 108.5 . . ?
C6S C5S H5F 108.5 . . ?
C4S C5S H5G 108.5 . . ?
C6S C5S H5G 108.5 . . ?
H5F C5S H5G 107.5 . . ?
C5S C6S H6F 109.5 . . ?
C5S C6S H6G 109.5 . . ?
H6F C6S H6G 109.5 . . ?
C5S C6S H6H 109.5 . . ?
H6F C6S H6H 109.5 . . ?
H6G C6S H6H 109.5 . . ?
C2X C1X H1I 109.5 . . ?
C2X C1X H1J 109.5 . . ?
H1I C1X H1J 109.5 . . ?
C2X C1X H1K 109.5 . . ?
H1I C1X H1K 109.5 . . ?
H1J C1X H1K 109.5 . . ?
C1X C2X C3X 114(3) . . ?
C1X C2X H2H 108.7 . . ?
C3X C2X H2H 108.7 . . ?
C1X C2X H2I 108.7 . . ?
C3X C2X H2I 108.7 . . ?
H2H C2X H2I 107.6 . . ?
C4X C3X C2X 116(4) . . ?
C4X C3X H3H 108.3 . . ?
C2X C3X H3H 108.3 . . ?
C4X C3X H3I 108.3 . . ?
C2X C3X H3I 108.3 . . ?
H3H C3X H3I 107.4 . . ?
C3X C4X C5X 119(4) . . ?
C3X C4X H4H 107.6 . . ?
C5X C4X H4H 107.6 . . ?
C3X C4X H4I 107.6 . . ?
C5X C4X H4I 107.6 . . ?
H4H C4X H4I 107.1 . . ?
C6X C5X C4X 121(4) . . ?
C6X C5X H5H 107.0 . . ?
C4X C5X H5H 107.0 . . ?
C6X C5X H5I 107.0 . . ?
C4X C5X H5I 107.0 . . ?
H5H C5X H5I 106.7 . . ?
C5X C6X H6I 109.5 . . ?
C5X C6X H6J 109.5 . . ?
H6I C6X H6J 109.5 . . ?
C5X C6X H6K 109.5 . . ?
H6I C6X H6K 109.5 . . ?
H6J C6X H6K 109.5 . . ?

loop_
_geom_bond_atom_site_label_1
_geom_bond_atom_site_label_2
_geom_bond_distance
_geom_bond_site_symmetry_2
_geom_bond_publ_flag
Au1 P1 2.3322(16) . ?
Au1 P2 2.3336(17) . ?
Au1 C12 2.658(6) . ?
Au1D P2 1.866(7) . ?
Au1D C1 2.174(10) . ?
Au1D C12 2.272(8) . ?
Au1D B1 2.420(11) . ?
Au1D C6 2.618(9) . ?
Au1D P1 3.033(9) . ?
O1A C1A 1.471(7) . ?
O1A B1 1.550(8) . ?
O1A K1 2.677(4) . ?
C1A C2A 1.512(8) . ?
C1A B2 1.728(9) . ?
C1A K1 3.109(6) . ?
C1A H1A 1.0000 . ?
C2A C3A 1.386(9) . ?
C2A C7A 1.399(9) . ?
C2A K1 3.278(6) . ?
C3A C4A 1.395(9) . ?
C3A H3A 0.9500 . ?
C4A C5A 1.373(10) . ?
C4A H4A 0.9500 . ?
C5A C6A 1.370(10) . ?
C5A H5A 0.9500 . ?
C6A C7A 1.424(9) . ?
C6A H6A 0.9500 . ?
C7A H7A 0.9500 . ?
B1 C1 1.608(9) . ?
B1 C13 1.610(9) . ?
B1 C12 1.641(9) . ?
C1 C6 1.403(9) . ?
C1 C2 1.414(7) . ?
C2 C3 1.372(9) . ?
C2 H2 0.9500 . ?
C3 C4 1.387(9) . ?
C3 H3 0.9500 . ?
C4 C5 1.393(8) . ?
C4 H4 0.9500 . ?
C5 C6 1.402(8) . ?
C5 H5 0.9500 . ?
C6 B2 1.645(8) . ?
B2 C25 1.598(9) . ?
B2 C7 1.602(9) . ?
C7 C8 1.404(8) . ?
C7 C12 1.423(9) . ?
C8 C9 1.383(9) . ?
C8 H8 0.9500 . ?
C9 C10 1.377(9) . ?
C9 H9 0.9500 . ?
C10 C11 1.401(8) . ?
C10 H10 0.9500 . ?
C11 C12 1.390(9) . ?
C11 H11 0.9500 . ?
C13 C18 1.392(9) . ?
C13 C14 1.437(9) . ?
C14 C15 1.394(9) . ?
C14 P2 1.853(7) . ?
C15 C16 1.375(10) . ?
C15 H15A 0.9500 . ?
C16 C17 1.393(11) . ?
C16 H16A 0.9500 . ?
C17 C18 1.393(9) . ?
C17 H17A 0.9500 . ?
C18 H18A 0.9500 . ?
P1 C31 1.857(6) . ?
P1 C26 1.863(7) . ?
P1 C34 1.869(6) . ?
C19 C21 1.520(9) . ?
C19 C20 1.528(9) . ?
C19 P2 1.879(6) . ?
C19 H19A 1.0000 . ?
C20 H20A 0.9800 . ?
C20 H20B 0.9800 . ?
C20 H20C 0.9800 . ?
C21 H21A 0.9800 . ?
C21 H21B 0.9800 . ?
C21 H21C 0.9800 . ?
C22 C24 1.511(11) . ?
C22 C23 1.535(9) . ?
C22 P2 1.861(7) . ?
C22 H22A 1.0000 . ?
C23 H23A 0.9800 . ?
C23 H23B 0.9800 . ?
C23 H23C 0.9800 . ?
C24 H24A 0.9800 . ?
C24 H24B 0.9800 . ?
C24 H24C 0.9800 . ?
C25 C30 1.399(9) . ?
C25 C26 1.437(8) . ?
C26 C27 1.388(9) . ?
C27 C28 1.375(9) . ?
C27 H27A 0.9500 . ?
C28 C29 1.372(10) . ?
C28 H28A 0.9500 . ?
C29 C30 1.390(10) . ?
C29 H29A 0.9500 . ?
C30 H30A 0.9500 . ?
C31 C32 1.525(9) . ?
C31 C33 1.544(9) . ?
C31 H31A 1.0000 . ?
C32 H32A 0.9800 . ?
C32 H32B 0.9800 . ?
C32 H32C 0.9800 . ?
C33 H33A 0.9800 . ?
C33 H33B 0.9800 . ?
C33 H33C 0.9800 . ?
C34 C35 1.519(9) . ?
C34 C36 1.525(9) . ?
C34 H34A 1.0000 . ?
C35 H35A 0.9800 . ?
C35 H35B 0.9800 . ?
C35 H35C 0.9800 . ?
C36 H36A 0.9800 . ?
C36 H36B 0.9800 . ?
C36 H36C 0.9800 . ?
K1 O1C 2.802(6) . ?
K1 O3C 2.806(6) . ?
K1 O4C 2.819(7) . ?
K1 O5C 2.836(8) . ?
K1 O2D 2.864(8) . ?
K1 O1D 2.869(7) . ?
K1 O2C 2.876(7) . ?
K1 O5D 2.890(8) . ?
K1 O3D 2.896(7) . ?
K1 O6C 2.906(8) . ?
K1 O6D 2.932(7) . ?
C1C O1C 1.413(8) . ?
C1C C2C 1.458(12) . ?
C1C H1B 0.9900 . ?
C1C H1C 0.9900 . ?
C2C O2C 1.421(9) . ?
C2C H2B 0.9900 . ?
C2C H2C 0.9900 . ?
C3C O2C 1.436(8) . ?
C3C C4C 1.464(12) . ?
C3C H3B 0.9900 . ?
C3C H3C 0.9900 . ?
C4C O3C 1.415(9) . ?
C4C H4B 0.9900 . ?
C4C H4C 0.9900 . ?
C5C O3C 1.417(8) . ?
C5C C6C 1.455(12) . ?
C5C H5B 0.9900 . ?
C5C H5C 0.9900 . ?
C6C O4C 1.425(9) . ?
C6C H6B 0.9900 . ?
C6C H6C 0.9900 . ?
C7C C8C 1.439(12) . ?
C7C O4C 1.440(9) . ?
C7C H7B 0.9900 . ?
C7C H7C 0.9900 . ?
C8C O5C 1.422(9) . ?
C8C H8A 0.9900 . ?
C8C H8B 0.9900 . ?
C9C O5C 1.419(9) . ?
C9C C10C 1.440(13) . ?
C9C H9A 0.9900 . ?
C9C H9B 0.9900 . ?
C10C O6C 1.422(9) . ?
C10C H10A 0.9900 . ?
C10C H10B 0.9900 . ?
C11C O6C 1.422(9) . ?
C11C C12C 1.453(12) . ?
C11C H11C 0.9900 . ?
C11C H11D 0.9900 . ?
C12C O1C 1.418(9) . ?
C12C H12A 0.9900 . ?
C12C H12B 0.9900 . ?
C1D O1D 1.401(9) . ?
C1D C2D 1.510(12) . ?
C1D H1D 0.9900 . ?
C1D H1E 0.9900 . ?
C2D O2D 1.394(9) . ?
C2D H2D 0.9900 . ?
C2D H2E 0.9900 . ?
C3D O2D 1.393(9) . ?
C3D C4D 1.519(13) . ?
C3D H3D 0.9900 . ?
C3D H3E 0.9900 . ?
C4D O3D 1.403(8) . ?
C4D H4D 0.9900 . ?
C4D H4E 0.9900 . ?
C5D O3D 1.405(9) . ?
C5D C6D 1.507(12) . ?
C5D H5D 0.9900 . ?
C5D H5E 0.9900 . ?
C6D O4D 1.431(9) . ?
C6D H6D 0.9900 . ?
C6D H6E 0.9900 . ?
C7D O4D 1.423(9) . ?
C7D C8D 1.505(12) . ?
C7D H7D 0.9900 . ?
C7D H7E 0.9900 . ?
C8D O5D 1.396(9) . ?
C8D H8C 0.9900 . ?
C8D H8D 0.9900 . ?
C9D O5D 1.398(9) . ?
C9D C10D 1.510(12) . ?
C9D H9C 0.9900 . ?
C9D H9D 0.9900 . ?
C10D O6D 1.401(9) . ?
C10D H10C 0.9900 . ?
C10D H10D 0.9900 . ?
C11D O6D 1.407(9) . ?
C11D C12D 1.515(12) . ?
C11D H11A 0.9900 . ?
C11D H11B 0.9900 . ?
C12D O1D 1.401(8) . ?
C12D H12C 0.9900 . ?
C12D H12D 0.9900 . ?
C1S C2S 1.54(2) . ?
C1S H1F 0.9800 . ?
C1S H1G 0.9800 . ?
C1S H1H 0.9800 . ?
C2S C3S 1.54(2) . ?
C2S H2F 0.9900 . ?
C2S H2G 0.9900 . ?
C3S C4S 1.54(2) . ?
C3S H3F 0.9900 . ?
C3S H3G 0.9900 . ?
C4S C5S 1.54(2) . ?
C4S H4F 0.9900 . ?
C4S H4G 0.9900 . ?
C5S C6S 1.54(2) . ?
C5S H5F 0.9900 . ?
C5S H5G 0.9900 . ?
C6S H6F 0.9800 . ?
C6S H6G 0.9800 . ?
C6S H6H 0.9800 . ?
C1X C2X 1.49(2) . ?
C1X H1I 0.9800 . ?
C1X H1J 0.9800 . ?
C1X H1K 0.9800 . ?
C2X C3X 1.49(2) . ?
C2X H2H 0.9900 . ?
C2X H2I 0.9900 . ?
C3X C4X 1.49(2) . ?
C3X H3H 0.9900 . ?
C3X H3I 0.9900 . ?
C4X C5X 1.49(2) . ?
C4X H4H 0.9900 . ?
C4X H4I 0.9900 . ?
C5X C6X 1.49(2) . ?
C5X H5H 0.9900 . ?
C5X H5I 0.9900 . ?
C6X H6I 0.9800 . ?
C6X H6J 0.9800 . ?
C6X H6K 0.9800 . ?

loop_
_geom_torsion_atom_site_label_1
_geom_torsion_atom_site_label_2
_geom_torsion_atom_site_label_3
_geom_torsion_atom_site_label_4
_geom_torsion
_geom_torsion_site_symmetry_1
_geom_torsion_site_symmetry_2
_geom_torsion_site_symmetry_3
_geom_torsion_site_symmetry_4
_geom_torsion_publ_flag
B1 O1A C1A C2A -129.6(5) . . . . ?
K1 O1A C1A C2A 68.8(4) . . . . ?
B1 O1A C1A B2 -3.4(6) . . . . ?
K1 O1A C1A B2 -165.0(4) . . . . ?
B1 O1A C1A K1 161.6(4) . . . . ?
O1A C1A C2A C3A 40.8(8) . . . . ?
B2 C1A C2A C3A -82.1(8) . . . . ?
K1 C1A C2A C3A 94.7(6) . . . . ?
O1A C1A C2A C7A -141.0(6) . . . . ?
B2 C1A C2A C7A 96.2(7) . . . . ?
K1 C1A C2A C7A -87.0(6) . . . . ?
O1A C1A C2A K1 -54.0(4) . . . . ?
B2 C1A C2A K1 -176.9(5) . . . . ?
C7A C2A C3A C4A -2.4(10) . . . . ?
C1A C2A C3A C4A 175.9(6) . . . . ?
K1 C2A C3A C4A -108.5(6) . . . . ?
C2A C3A C4A C5A 1.3(11) . . . . ?
C3A C4A C5A C6A -0.3(11) . . . . ?
C4A C5A C6A C7A 0.4(11) . . . . ?
C3A C2A C7A C6A 2.5(10) . . . . ?
C1A C2A C7A C6A -175.8(6) . . . . ?
K1 C2A C7A C6A 113.0(6) . . . . ?
C5A C6A C7A C2A -1.6(11) . . . . ?
C1A O1A B1 C1 -57.7(6) . . . . ?
K1 O1A B1 C1 86.5(7) . . . . ?
C1A O1A B1 C13 -179.5(5) . . . . ?
K1 O1A B1 C13 -35.3(9) . . . . ?
C1A O1A B1 C12 62.2(6) . . . . ?
K1 O1A B1 C12 -153.6(5) . . . . ?
C1A O1A B1 Au1D 1.1(9) . . . . ?
K1 O1A B1 Au1D 145.2(5) . . . . ?
O1A B1 C1 C6 59.9(6) . . . . ?
C13 B1 C1 C6 -173.7(5) . . . . ?
C12 B1 C1 C6 -49.6(7) . . . . ?
Au1D B1 C1 C6 -86.6(5) . . . . ?
O1A B1 C1 C2 -105.3(7) . . . . ?
C13 B1 C1 C2 21.2(9) . . . . ?
C12 B1 C1 C2 145.3(6) . . . . ?
Au1D B1 C1 C2 108.3(7) . . . . ?
O1A B1 C1 Au1D 146.5(4) . . . . ?
C13 B1 C1 Au1D -87.1(5) . . . . ?
C12 B1 C1 Au1D 37.0(5) . . . . ?
C6 C1 C2 C3 2.5(9) . . . . ?
B1 C1 C2 C3 166.8(6) . . . . ?
Au1D C1 C2 C3 -101.9(7) . . . . ?
C1 C2 C3 C4 -2.5(10) . . . . ?
C2 C3 C4 C5 0.5(10) . . . . ?
C3 C4 C5 C6 1.3(9) . . . . ?
C4 C5 C6 C1 -1.3(9) . . . . ?
C4 C5 C6 B2 -169.7(6) . . . . ?
C4 C5 C6 Au1D 66.2(8) . . . . ?
C2 C1 C6 C5 -0.6(9) . . . . ?
B1 C1 C6 C5 -167.2(6) . . . . ?
Au1D C1 C6 C5 115.2(6) . . . . ?
C2 C1 C6 B2 169.0(5) . . . . ?
B1 C1 C6 B2 2.5(7) . . . . ?
Au1D C1 C6 B2 -75.1(5) . . . . ?
C2 C1 C6 Au1D -115.8(6) . . . . ?
B1 C1 C6 Au1D 77.6(5) . . . . ?
C5 C6 B2 C25 -22.5(8) . . . . ?
C1 C6 B2 C25 168.6(5) . . . . ?
Au1D C6 B2 C25 115.1(5) . . . . ?
C5 C6 B2 C7 -147.6(6) . . . . ?
C1 C6 B2 C7 43.4(7) . . . . ?
Au1D C6 B2 C7 -10.0(6) . . . . ?
C5 C6 B2 C1A 108.4(6) . . . . ?
C1 C6 B2 C1A -60.5(6) . . . . ?
Au1D C6 B2 C1A -113.9(4) . . . . ?
O1A C1A B2 C25 175.6(5) . . . . ?
C2A C1A B2 C25 -61.6(8) . . . . ?
K1 C1A B2 C25 128.6(11) . . . . ?
O1A C1A B2 C7 -57.5(5) . . . . ?
C2A C1A B2 C7 65.3(6) . . . . ?
K1 C1A B2 C7 -104.5(13) . . . . ?
O1A C1A B2 C6 60.4(5) . . . . ?
C2A C1A B2 C6 -176.9(5) . . . . ?
K1 C1A B2 C6 13.4(15) . . . . ?
C25 B2 C7 C8 29.8(8) . . . . ?
C6 B2 C7 C8 151.0(6) . . . . ?
C1A B2 C7 C8 -105.9(6) . . . . ?
C25 B2 C7 C12 -163.3(5) . . . . ?
C6 B2 C7 C12 -42.1(7) . . . . ?
C1A B2 C7 C12 61.0(6) . . . . ?
C12 C7 C8 C9 3.1(9) . . . . ?
B2 C7 C8 C9 169.7(6) . . . . ?
C7 C8 C9 C10 -1.0(10) . . . . ?
C8 C9 C10 C11 -1.3(9) . . . . ?
C9 C10 C11 C12 1.5(9) . . . . ?
C10 C11 C12 C7 0.7(9) . . . . ?
C10 C11 C12 B1 -164.4(6) . . . . ?
C10 C11 C12 Au1D 107.6(6) . . . . ?
C10 C11 C12 Au1 89.7(6) . . . . ?
C8 C7 C12 C11 -2.9(8) . . . . ?
B2 C7 C12 C11 -171.0(5) . . . . ?
C8 C7 C12 B1 164.5(5) . . . . ?
B2 C7 C12 B1 -3.6(7) . . . . ?
C8 C7 C12 Au1D -121.2(5) . . . . ?
B2 C7 C12 Au1D 70.7(5) . . . . ?
C8 C7 C12 Au1 -109.8(5) . . . . ?
B2 C7 C12 Au1 82.1(4) . . . . ?
O1A B1 C12 C11 105.8(7) . . . . ?
C1 B1 C12 C11 -143.4(6) . . . . ?
C13 B1 C12 C11 -18.5(8) . . . . ?
Au1D B1 C12 C11 -107.6(6) . . . . ?
O1A B1 C12 C7 -60.2(6) . . . . ?
C1 B1 C12 C7 50.6(7) . . . . ?
C13 B1 C12 C7 175.5(5) . . . . ?
Au1D B1 C12 C7 86.4(5) . . . . ?
O1A B1 C12 Au1D -146.6(5) . . . . ?
C1 B1 C12 Au1D -35.8(5) . . . . ?
C13 B1 C12 Au1D 89.1(5) . . . . ?
O1A B1 C12 Au1 -139.1(4) . . . . ?
C1 B1 C12 Au1 -28.3(5) . . . . ?
C13 B1 C12 Au1 96.6(4) . . . . ?
Au1D B1 C12 Au1 7.5(2) . . . . ?
O1A B1 C13 C18 2.9(8) . . . . ?
C1 B1 C13 C18 -115.3(6) . . . . ?
C12 B1 C13 C18 116.9(6) . . . . ?
Au1D B1 C13 C18 -177.4(5) . . . . ?
O1A B1 C13 C14 -177.5(5) . . . . ?
C1 B1 C13 C14 64.3(7) . . . . ?
C12 B1 C13 C14 -63.6(6) . . . . ?
Au1D B1 C13 C14 2.1(6) . . . . ?
C18 C13 C14 C15 -3.5(8) . . . . ?
B1 C13 C14 C15 176.9(5) . . . . ?
C18 C13 C14 P2 174.0(4) . . . . ?
B1 C13 C14 P2 -5.6(7) . . . . ?
C13 C14 C15 C16 2.5(9) . . . . ?
P2 C14 C15 C16 -175.1(5) . . . . ?
C14 C15 C16 C17 0.2(9) . . . . ?
C15 C16 C17 C18 -1.7(9) . . . . ?
C14 C13 C18 C17 2.0(8) . . . . ?
B1 C13 C18 C17 -178.4(5) . . . . ?
C16 C17 C18 C13 0.6(9) . . . . ?
C7 B2 C25 C30 -130.4(6) . . . . ?
C6 B2 C25 C30 102.4(6) . . . . ?
C1A B2 C25 C30 -9.3(8) . . . . ?
C7 B2 C25 C26 60.3(6) . . . . ?
C6 B2 C25 C26 -66.9(6) . . . . ?
C1A B2 C25 C26 -178.6(5) . . . . ?
C30 C25 C26 C27 -0.1(8) . . . . ?
B2 C25 C26 C27 170.2(5) . . . . ?
C30 C25 C26 P1 -178.7(4) . . . . ?
B2 C25 C26 P1 -8.3(7) . . . . ?
C31 P1 C26 C27 -36.1(5) . . . . ?
C34 P1 C26 C27 74.8(5) . . . . ?
Au1 P1 C26 C27 -159.9(4) . . . . ?
Au1D P1 C26 C27 -159.2(4) . . . . ?
C31 P1 C26 C25 142.5(5) . . . . ?
C34 P1 C26 C25 -106.6(5) . . . . ?
Au1 P1 C26 C25 18.8(5) . . . . ?
Au1D P1 C26 C25 19.4(5) . . . . ?
C25 C26 C27 C28 -0.1(9) . . . . ?
P1 C26 C27 C28 178.6(5) . . . . ?
C26 C27 C28 C29 -0.1(10) . . . . ?
C27 C28 C29 C30 0.3(10) . . . . ?
C28 C29 C30 C25 -0.4(9) . . . . ?
C26 C25 C30 C29 0.3(8) . . . . ?
B2 C25 C30 C29 -169.3(5) . . . . ?
C15 C14 P2 C22 -41.7(5) . . . . ?
C13 C14 P2 C22 140.8(5) . . . . ?
C15 C14 P2 Au1D -176.5(5) . . . . ?
C13 C14 P2 Au1D 6.0(5) . . . . ?
C15 C14 P2 C19 68.4(5) . . . . ?
C13 C14 P2 C19 -109.2(5) . . . . ?
C15 C14 P2 Au1 -169.2(4) . . . . ?
C13 C14 P2 Au1 13.3(5) . . . . ?
C24 C22 P2 C14 -179.4(4) . . . . ?
C23 C22 P2 C14 -55.9(6) . . . . ?
C24 C22 P2 Au1D -61.2(6) . . . . ?
C23 C22 P2 Au1D 62.4(7) . . . . ?
C24 C22 P2 C19 71.5(5) . . . . ?
C23 C22 P2 C19 -165.0(5) . . . . ?
C24 C22 P2 Au1 -48.4(5) . . . . ?
C23 C22 P2 Au1 75.2(6) . . . . ?
C1 Au1D P2 C14 -43.8(4) . . . . ?
C12 Au1D P2 C14 37.3(4) . . . . ?
B1 Au1D P2 C14 -3.3(3) . . . . ?
C6 Au1D P2 C14 -55.4(6) . . . . ?
P1 Au1D P2 C14 165.6(4) . . . . ?
C1 Au1D P2 C22 -163.9(3) . . . . ?
C12 Au1D P2 C22 -82.7(6) . . . . ?
B1 Au1D P2 C22 -123.4(4) . . . . ?
C6 Au1D P2 C22 -175.4(5) . . . . ?
P1 Au1D P2 C22 45.5(6) . . . . ?
C1 Au1D P2 C19 65.6(4) . . . . ?
C12 Au1D P2 C19 146.8(4) . . . . ?
B1 Au1D P2 C19 106.1(3) . . . . ?
C6 Au1D P2 C19 54.1(7) . . . . ?
P1 Au1D P2 C19 -85.0(5) . . . . ?
C1 Au1D P2 Au1 156.5(8) . . . . ?
C12 Au1D P2 Au1 -122.3(7) . . . . ?
B1 Au1D P2 Au1 -163.0(7) . . . . ?
C6 Au1D P2 Au1 145.0(10) . . . . ?
P1 Au1D P2 Au1 5.93(16) . . . . ?
C21 C19 P2 C14 150.3(5) . . . . ?
C20 C19 P2 C14 -80.8(6) . . . . ?
C21 C19 P2 C22 -99.2(5) . . . . ?
C20 C19 P2 C22 29.7(6) . . . . ?
C21 C19 P2 Au1D 42.3(6) . . . . ?
C20 C19 P2 Au1D 171.2(6) . . . . ?
C21 C19 P2 Au1 22.4(6) . . . . ?
C20 C19 P2 Au1 151.2(5) . . . . ?
C26 P1 C31 C32 -62.2(5) . . . . ?
C34 P1 C31 C32 -171.2(5) . . . . ?
Au1 P1 C31 C32 69.0(5) . . . . ?
Au1D P1 C31 C32 60.0(5) . . . . ?
C26 P1 C31 C33 176.6(4) . . . . ?
C34 P1 C31 C33 67.6(5) . . . . ?
Au1 P1 C31 C33 -52.1(5) . . . . ?
Au1D P1 C31 C33 -61.1(5) . . . . ?
C31 P1 C34 C35 -93.7(5) . . . . ?
C26 P1 C34 C35 156.4(5) . . . . ?
Au1 P1 C34 C35 24.7(5) . . . . ?
Au1D P1 C34 C35 33.2(5) . . . . ?
C31 P1 C34 C36 35.7(6) . . . . ?
C26 P1 C34 C36 -74.2(5) . . . . ?
Au1 P1 C34 C36 154.1(4) . . . . ?
Au1D P1 C34 C36 162.6(4) . . . . ?
O1C C1C C2C O2C -48(3) . . . . ?
O2C C3C C4C O3C -51(2) . . . . ?
O3C C5C C6C O4C 59(2) . . . . ?
O3C C5C C6C K1 16.5(11) . . . . ?
O4C C7C C8C O5C -77.8(19) . . . . ?
O5C C9C C10C O6C -15(3) . . . . ?
O6C C11C C12C O1C -49(2) . . . . ?
C2C C1C O1C C12C 173.1(17) . . . . ?
C2C C1C O1C K1 16.0(17) . . . . ?
C11C C12C O1C C1C -166.0(13) . . . . ?
C11C C12C O1C K1 -7(2) . . . . ?
C1C C2C O2C C3C -175.2(18) . . . . ?
C1C C2C O2C K1 57(3) . . . . ?
C4C C3C O2C C2C -80(2) . . . . ?
C4C C3C O2C K1 46.8(13) . . . . ?
C3C C4C O3C C5C 179.8(14) . . . . ?
C3C C4C O3C K1 30(2) . . . . ?
C6C C5C O3C C4C -174.8(15) . . . . ?
C6C C5C O3C K1 -23.7(15) . . . . ?
C5C C6C O4C C7C -172.8(17) . . . . ?
K1 C6C O4C C7C -112.1(13) . . . . ?
C5C C6C O4C K1 -60.7(19) . . . . ?
C8C C7C O4C C6C -179.2(17) . . . . ?
C8C C7C O4C K1 67.2(17) . . . . ?
C10C C9C O5C C8C -104(2) . . . . ?
C10C C9C O5C K1 35(2) . . . . ?
C7C C8C O5C C9C -176.1(14) . . . . ?
C7C C8C O5C K1 45.0(17) . . . . ?
C9C C10C O6C C11C -129.7(17) . . . . ?
C9C C10C O6C K1 -13(2) . . . . ?
C12C C11C O6C C10C -154.3(14) . . . . ?
C12C C11C O6C K1 74.2(13) . . . . ?
O1D C1D C2D O2D 70(2) . . . . ?
O2D C3D C4D O3D 77(2) . . . . ?
O3D C5D C6D O4D -61.7(18) . . . . ?
O4D C7D C8D O5D 47.2(19) . . . . ?
O5D C9D C10D O6D 26(2) . . . . ?
O6D C11D C12D O1D -58(2) . . . . ?
C2D C1D O1D C12D 167.0(14) . . . . ?
C2D C1D O1D K1 -46(2) . . . . ?
C11D C12D O1D C1D -178.7(18) . . . . ?
C11D C12D O1D K1 36.4(16) . . . . ?
C4D C3D O2D C2D -172.7(16) . . . . ?
C4D C3D O2D K1 -51(2) . . . . ?
C1D C2D O2D C3D 72(2) . . . . ?
C1D C2D O2D K1 -52.3(14) . . . . ?
C3D C4D O3D C5D 167.7(13) . . . . ?
C3D C4D O3D K1 -56.3(13) . . . . ?
C6D C5D O3D C4D -179.6(12) . . . . ?
C6D C5D O3D K1 50.2(17) . . . . ?
C8D C7D O4D C6D -163.8(14) . . . . ?
C8D C7D O4D K1 -21(2) . . . . ?
C5D C6D O4D C7D -168.2(13) . . . . ?
C5D C6D O4D K1 46.8(14) . . . . ?
C7D C8D O5D C9D 175.4(12) . . . . ?
C7D C8D O5D K1 -56.8(15) . . . . ?
C10D C9D O5D C8D 170.7(14) . . . . ?
C10D C9D O5D K1 35.7(14) . . . . ?
C9D C10D O6D C11D 174.1(17) . . . . ?
C9D C10D O6D K1 -68.0(17) . . . . ?
C12D C11D O6D C10D 156.6(16) . . . . ?
C12D C11D O6D K1 52.7(18) . . . . ?
C1S C2S C3S C4S 171(4) . . . . ?
C2S C3S C4S C5S -178(4) . . . . ?
C3S C4S C5S C6S 67(6) . . . . ?
C1X C2X C3X C4X -72(6) . . . . ?
C2X C3X C4X C5X -171(5) . . . . ?
C3X C4X C5X C6X -176(5) . . . . ?
